data_2230256
loop_
_publ_author_name
'Wang, Jing-Yi'
'Wang, Xiu-Guang'
'Zhao, Xiao-Jun'

_publ_section_title
;
 Tetraaquabis[2-(4-pyridylsulfanyl)acetato-\k<i>N</i>]nickel(II)
;
_journal_coeditor_code BT5549
_journal_issue 6
_journal_name_full 'Acta Crystallographica Section E'
_journal_page_first m795
_journal_paper_doi 10.1107/S1600536811019131
_journal_volume 67
_journal_year 2011
_chemical_formula_iupac '[Ni (C7 H6 N O2 S)2 (H2 O)4]'
_chemical_formula_moiety 'C14 H20 N2 Ni O8 S2'
_chemical_formula_sum 'C14 H20 N2 Ni O8 S2'
_chemical_formula_weight 467.15
_chemical_name_systematic
;
Tetraaquabis[2-(4-pyridylsulfanyl)acetato-\k<i>N</i>]nickel(II)
;
_space_group_IT_number 2
_symmetry_cell_setting triclinic
_symmetry_space_group_name_Hall '-P 1'
_symmetry_space_group_name_H-M 'P -1'
_atom_sites_solution_hydrogens geom
_atom_sites_solution_primary direct
_atom_sites_solution_secondary difmap
_audit_creation_method SHELXL-97
_cell_angle_alpha 92.7130(10)
_cell_angle_beta 103.4400(10)
_cell_angle_gamma 115.1200(10)
_cell_formula_units_Z 1
_cell_length_a 6.3577(4)
_cell_length_b 7.0330(5)
_cell_length_c 11.7624(8)
_cell_measurement_reflns_used 2208
_cell_measurement_temperature 296(2)
_cell_measurement_theta_max 27.76
_cell_measurement_theta_min 3.24
_cell_volume 456.75(5)
_computing_cell_refinement 'SAINT (Bruker, 2001)'
_computing_data_collection 'APEX2 (Bruker, 2003)'
_computing_data_reduction 'SAINT (Bruker, 2001)'
_computing_molecular_graphics
;
SHELXTL (Sheldrick, 2008) and DIAMOND (Brandenburg & Berndt,
1999)
;
_computing_publication_material 'SHELXL97 (Sheldrick, 2008)'
_computing_structure_refinement 'SHELXL97 (Sheldrick, 2008)'
_computing_structure_solution 'SHELXS97 (Sheldrick, 2008)'
_diffrn_ambient_temperature 296(2)
_diffrn_measured_fraction_theta_full 0.994
_diffrn_measured_fraction_theta_max 0.994
_diffrn_measurement_device_type 'Bruker APEXII CCD area-detector'
_diffrn_measurement_method '\f and \w'
_diffrn_radiation_monochromator graphite
_diffrn_radiation_source 'fine-focus sealed tube'
_diffrn_radiation_type MoK\a
_diffrn_radiation_wavelength 0.71073
_diffrn_reflns_av_R_equivalents 0.0082
_diffrn_reflns_av_sigmaI/netI 0.0136
_diffrn_reflns_limit_h_max 7
_diffrn_reflns_limit_h_min -7
_diffrn_reflns_limit_k_max 8
_diffrn_reflns_limit_k_min -5
_diffrn_reflns_limit_l_max 13
_diffrn_reflns_limit_l_min -13
_diffrn_reflns_number 2358
_diffrn_reflns_theta_full 25.01
_diffrn_reflns_theta_max 25.01
_diffrn_reflns_theta_min 1.81
_exptl_absorpt_coefficient_mu 1.337
_exptl_absorpt_correction_T_max 0.8349
_exptl_absorpt_correction_T_min 0.7575
_exptl_absorpt_correction_type multi-scan
_exptl_absorpt_process_details '(SADABS; Bruker, 2001)'
_exptl_crystal_colour blue
_exptl_crystal_density_diffrn 1.698
_exptl_crystal_density_method 'not measured'
_exptl_crystal_description block
_exptl_crystal_F_000 242
_exptl_crystal_size_max 0.22
_exptl_crystal_size_mid 0.20
_exptl_crystal_size_min 0.14
_refine_diff_density_max 0.221
_refine_diff_density_min -0.276
_refine_ls_extinction_method none
_refine_ls_goodness_of_fit_ref 1.053
_refine_ls_hydrogen_treatment constr
_refine_ls_matrix_type full
_refine_ls_number_parameters 124
_refine_ls_number_reflns 1610
_refine_ls_number_restraints 0
_refine_ls_restrained_S_all 1.053
_refine_ls_R_factor_all 0.0239
_refine_ls_R_factor_gt 0.0224
_refine_ls_shift/su_max 0.001
_refine_ls_shift/su_mean 0.000
_refine_ls_structure_factor_coef Fsqd
_refine_ls_weighting_details 'calc w=1/[\s^2^(Fo^2^)+(0.0331P)^2^+0.2312P] where P=(Fo^2^+2Fc^2^)/3'
_refine_ls_weighting_scheme calc
_refine_ls_wR_factor_gt 0.0595
_refine_ls_wR_factor_ref 0.0608
_reflns_number_gt 1525
_reflns_number_total 1610
_reflns_threshold_expression I>2\s(I)
_cod_data_source_file bt5549.cif
_cod_data_source_block I
_cod_database_code 2230256
_cod_database_fobs_code 2230256

loop_
_symmetry_equiv_pos_as_xyz
'x, y, z'
'-x, -y, -z'

loop_
_atom_site_type_symbol
_atom_site_label
_atom_site_fract_x
_atom_site_fract_y
_atom_site_fract_z
_atom_site_U_iso_or_equiv
_atom_site_adp_type
_atom_site_calc_flag
_atom_site_refinement_flags
_atom_site_occupancy
_atom_site_symmetry_multiplicity
_atom_site_disorder_assembly
_atom_site_disorder_group
Ni Ni1 0.0000 0.0000 0.0000 0.02365(11) Uani d S 1 2 . .
S S1 0.72786(9) 0.33945(8) 0.54727(4) 0.03489(14) Uani d . 1 1 . .
O O1 0.5787(3) 0.2690(3) 0.84929(12) 0.0430(4) Uani d . 1 1 . .
O O2 0.9194(3) 0.4387(2) 0.79704(12) 0.0423(4) Uani d . 1 1 . .
O O3 0.2259(2) 0.2716(2) -0.05684(11) 0.0347(3) Uani d . 1 1 . .
H H3A 0.1377 0.3317 -0.0833 0.052 Uiso d R 1 1 . .
H H3B 0.3544 0.3065 -0.0783 0.052 Uiso d R 1 1 . .
O O4 0.1770(2) -0.1742(2) -0.03636(11) 0.0302(3) Uani d . 1 1 . .
H H4A 0.2585 -0.1876 0.0284 0.045 Uiso d R 1 1 . .
H H4B 0.0891 -0.2861 -0.0878 0.045 Uiso d R 1 1 . .
N N1 0.2203(3) 0.1150(2) 0.17292(13) 0.0275(3) Uani d . 1 1 . .
C C1 0.5198(3) 0.2521(3) 0.40628(15) 0.0268(4) Uani d . 1 1 . .
C C2 0.2691(3) 0.1584(3) 0.38241(16) 0.0307(4) Uani d . 1 1 . .
H H2 0.1970 0.1401 0.4440 0.037 Uiso calc R 1 1 . .
C C3 0.1292(3) 0.0933(3) 0.26627(16) 0.0315(4) Uani d . 1 1 . .
H H3 -0.0381 0.0307 0.2517 0.038 Uiso calc R 1 1 . .
C C4 0.4625(3) 0.2085(3) 0.19676(16) 0.0313(4) Uani d . 1 1 . .
H H4 0.5298 0.2269 0.1334 0.038 Uiso calc R 1 1 . .
C C5 0.6160(3) 0.2784(3) 0.30962(16) 0.0312(4) Uani d . 1 1 . .
H H5 0.7827 0.3427 0.3216 0.037 Uiso calc R 1 1 . .
C C6 0.5391(3) 0.2753(3) 0.64667(15) 0.0301(4) Uani d . 1 1 . .
H H6A 0.4421 0.3520 0.6348 0.036 Uiso calc R 1 1 . .
H H6B 0.4304 0.1240 0.6296 0.036 Uiso calc R 1 1 . .
C C7 0.6951(3) 0.3354(3) 0.77521(16) 0.0306(4) Uani d . 1 1 . .

loop_
_atom_site_aniso_label
_atom_site_aniso_U_11
_atom_site_aniso_U_22
_atom_site_aniso_U_33
_atom_site_aniso_U_12
_atom_site_aniso_U_13
_atom_site_aniso_U_23
Ni1 0.02087(17) 0.03278(19) 0.01705(17) 0.01169(14) 0.00582(12) 0.00240(12)
S1 0.0305(3) 0.0442(3) 0.0201(2) 0.0099(2) 0.00367(18) 0.0011(2)
O1 0.0413(8) 0.0722(10) 0.0279(7) 0.0330(8) 0.0153(6) 0.0169(7)
O2 0.0346(8) 0.0547(9) 0.0266(7) 0.0118(7) 0.0058(6) 0.0018(6)
O3 0.0292(7) 0.0405(7) 0.0353(7) 0.0138(6) 0.0139(6) 0.0101(6)
O4 0.0297(6) 0.0415(7) 0.0210(6) 0.0189(6) 0.0049(5) 0.0013(5)
N1 0.0264(8) 0.0353(8) 0.0218(7) 0.0146(7) 0.0075(6) 0.0035(6)
C1 0.0321(9) 0.0247(8) 0.0219(9) 0.0131(7) 0.0044(7) 0.0015(7)
C2 0.0327(10) 0.0376(10) 0.0221(9) 0.0146(8) 0.0104(7) 0.0042(8)
C3 0.0272(9) 0.0424(11) 0.0244(9) 0.0147(8) 0.0081(8) 0.0039(8)
C4 0.0304(10) 0.0406(10) 0.0228(9) 0.0146(8) 0.0103(7) 0.0028(8)
C5 0.0254(9) 0.0374(10) 0.0270(9) 0.0115(8) 0.0066(7) 0.0011(8)
C6 0.0337(10) 0.0320(9) 0.0237(9) 0.0143(8) 0.0070(8) 0.0055(7)
C7 0.0361(10) 0.0358(10) 0.0233(9) 0.0198(9) 0.0073(8) 0.0041(7)

loop_
_atom_type_symbol
_atom_type_description
_atom_type_scat_dispersion_real
_atom_type_scat_dispersion_imag
_atom_type_scat_source
C C 0.0033 0.0016 'International Tables Vol C Tables 4.2.6.8 and 6.1.1.4'
H H 0.0000 0.0000 'International Tables Vol C Tables 4.2.6.8 and 6.1.1.4'
N N 0.0061 0.0033 'International Tables Vol C Tables 4.2.6.8 and 6.1.1.4'
O O 0.0106 0.0060 'International Tables Vol C Tables 4.2.6.8 and 6.1.1.4'
S S 0.1246 0.1234 'International Tables Vol C Tables 4.2.6.8 and 6.1.1.4'
Ni Ni 0.3393 1.1124 'International Tables Vol C Tables 4.2.6.8 and 6.1.1.4'

loop_
_geom_angle_atom_site_label_1
_geom_angle_atom_site_label_2
_geom_angle_atom_site_label_3
_geom_angle_site_symmetry_1
_geom_angle_site_symmetry_3
_geom_angle
_geom_angle_publ_flag
O4 Ni1 O4 . 2 179.9990(10) .
O4 Ni1 N1 . . 92.68(5) .
O4 Ni1 N1 2 . 87.32(5) .
O4 Ni1 N1 . 2 87.32(5) .
O4 Ni1 N1 2 2 92.68(5) .
N1 Ni1 N1 . 2 180.0 .
O4 Ni1 O3 . 2 86.23(5) .
O4 Ni1 O3 2 2 93.77(5) .
N1 Ni1 O3 . 2 89.32(5) .
N1 Ni1 O3 2 2 90.69(5) .
O4 Ni1 O3 . . 93.77(5) .
O4 Ni1 O3 2 . 86.23(5) .
N1 Ni1 O3 . . 90.69(5) .
N1 Ni1 O3 2 . 89.31(5) .
O3 Ni1 O3 2 . 180.0 .
C1 S1 C6 . . 103.65(9) ?
Ni1 O3 H3A . . 105.2 ?
Ni1 O3 H3B . . 134.1 ?
H3A O3 H3B . . 117.1 ?
Ni1 O4 H4A . . 109.3 ?
Ni1 O4 H4B . . 114.5 ?
H4A O4 H4B . . 117.0 ?
C3 N1 C4 . . 116.70(16) ?
C3 N1 Ni1 . . 122.04(12) ?
C4 N1 Ni1 . . 121.22(12) ?
C2 C1 C5 . . 117.45(16) ?
C2 C1 S1 . . 125.97(14) ?
C5 C1 S1 . . 116.57(14) ?
C3 C2 C1 . . 119.08(17) ?
C3 C2 H2 . . 120.5 ?
C1 C2 H2 . . 120.5 ?
N1 C3 C2 . . 123.81(17) ?
N1 C3 H3 . . 118.1 ?
C2 C3 H3 . . 118.1 ?
N1 C4 C5 . . 123.50(17) ?
N1 C4 H4 . . 118.3 ?
C5 C4 H4 . . 118.3 ?
C4 C5 C1 . . 119.45(17) ?
C4 C5 H5 . . 120.3 ?
C1 C5 H5 . . 120.3 ?
C7 C6 S1 . . 110.25(13) ?
C7 C6 H6A . . 109.6 ?
S1 C6 H6A . . 109.6 ?
C7 C6 H6B . . 109.6 ?
S1 C6 H6B . . 109.6 ?
H6A C6 H6B . . 108.1 ?
O2 C7 O1 . . 126.41(18) ?
O2 C7 C6 . . 119.17(17) ?
O1 C7 C6 . . 114.39(17) ?

loop_
_geom_bond_atom_site_label_1
_geom_bond_atom_site_label_2
_geom_bond_site_symmetry_2
_geom_bond_distance
_geom_bond_publ_flag
Ni1 O4 . 2.0727(12) .
Ni1 O4 2 2.0727(12) .
Ni1 N1 . 2.0762(15) .
Ni1 N1 2 2.0762(15) .
Ni1 O3 2 2.0967(13) .
Ni1 O3 . 2.0967(13) .
S1 C1 . 1.7524(18) ?
S1 C6 . 1.8035(19) ?
O1 C7 . 1.253(2) ?
O2 C7 . 1.249(2) ?
O3 H3A . 0.8501 ?
O3 H3B . 0.8503 ?
O4 H4A . 0.8501 ?
O4 H4B . 0.8501 ?
N1 C3 . 1.342(2) ?
N1 C4 . 1.344(2) ?
C1 C2 . 1.392(3) ?
C1 C5 . 1.396(3) ?
C2 C3 . 1.377(3) ?
C2 H2 . 0.9300 ?
C3 H3 . 0.9300 ?
C4 C5 . 1.373(3) ?
C4 H4 . 0.9300 ?
C5 H5 . 0.9300 ?
C6 C7 . 1.528(3) ?
C6 H6A . 0.9700 ?
C6 H6B . 0.9700 ?

loop_
_geom_hbond_atom_site_label_D
_geom_hbond_atom_site_label_H
_geom_hbond_atom_site_label_A
_geom_hbond_site_symmetry_A
_geom_hbond_distance_DH
_geom_hbond_distance_HA
_geom_hbond_distance_DA
_geom_hbond_angle_DHA
O3 H3A O2 1_454 0.85 2.13 2.951(2) 161
O3 H3B O1 1_554 0.85 1.92 2.7265(18) 158
O4 H4A O1 2_656 0.85 1.83 2.6697(18) 168
O4 H4B O2 1_444 0.85 2.01 2.855(2) 172

loop_
_geom_torsion_atom_site_label_1
_geom_torsion_atom_site_label_2
_geom_torsion_atom_site_label_3
_geom_torsion_atom_site_label_4
_geom_torsion_site_symmetry_1
_geom_torsion_site_symmetry_2
_geom_torsion_site_symmetry_3
_geom_torsion_site_symmetry_4
_geom_torsion
_geom_torsion_publ_flag
O4 Ni1 N1 C3 . . . . -125.81(15) ?
O4 Ni1 N1 C3 2 . . . 54.19(15) ?
O3 Ni1 N1 C3 2 . . . -39.62(15) ?
O3 Ni1 N1 C3 . . . . 140.38(15) ?
O4 Ni1 N1 C4 . . . . 51.79(15) ?
O4 Ni1 N1 C4 2 . . . -128.21(15) ?
O3 Ni1 N1 C4 2 . . . 137.98(15) ?
O3 Ni1 N1 C4 . . . . -42.02(15) ?
C6 S1 C1 C2 . . . . 0.69(19) ?
C6 S1 C1 C5 . . . . -178.92(14) ?
C5 C1 C2 C3 . . . . 1.2(3) ?
S1 C1 C2 C3 . . . . -178.44(14) ?
C4 N1 C3 C2 . . . . -0.8(3) ?
Ni1 N1 C3 C2 . . . . 176.86(15) ?
C1 C2 C3 N1 . . . . -0.1(3) ?
C3 N1 C4 C5 . . . . 0.8(3) ?
Ni1 N1 C4 C5 . . . . -176.94(14) ?
N1 C4 C5 C1 . . . . 0.2(3) ?
C2 C1 C5 C4 . . . . -1.2(3) ?
S1 C1 C5 C4 . . . . 178.42(14) ?
C1 S1 C6 C7 . . . . 178.07(12) ?
S1 C6 C7 O2 . . . . 8.2(2) ?
S1 C6 C7 O1 . . . . -170.33(14) ?
